data_2001790
loop_
_publ_author_name
'Bertolasi, V.'
'Gilli, P.'
'Ferretti, V.'
'Gilli, G.'

_publ_section_title
;
 Structure and crystal packing of the antibacterial drug
 1-{[(5-nitro-2-furanyl)methylene]amino}-2,4-imidazolidinedione
 (nitrofurantoin)
;
_journal_issue 4
_journal_name_full 'Acta Crystallographica Section C'
_journal_page_first 741
_journal_page_last 744
_journal_paper_doi 10.1107/S010827019201062X
_journal_volume 49
_journal_year 1993
_chemical_formula_sum 'C8 H6 N4 O5'
_chemical_formula_weight 238.16
_space_group_IT_number 14
_space_group_name_Hall '-P 2yn'
_space_group_name_H-M_alt 'P 1 21/n 1'
_symmetry_cell_setting monoclinic
_symmetry_space_group_name_Hall '-P 2yn'
_symmetry_space_group_name_H-M 'P 1 21/n 1'
_cell_angle_alpha 90
_cell_angle_beta 93.18(2)
_cell_angle_gamma 90
_cell_formula_units_Z 4
_cell_length_a 7.8450(10)
_cell_length_b 6.462(3)
_cell_length_c 18.920(4)
_cell_volume 957.7(5)
_diffrn_radiation_type Mo
_diffrn_radiation_wavelength 0.71069
_exptl_absorpt_coefficient_mu 0.1318
_exptl_crystal_density_diffrn 1.65
_exptl_crystal_F_000 488
_cod_data_source_file na1016.cif
_cod_data_source_block na1016_structure_1_of_1
_cod_database_code 2001790

loop_
_space_group_symop_id
_space_group_symop_operation_xyz
1 x,y,z
2 -x+1/2,y+1/2,-z+1/2
3 -x,-y,-z
4 x+1/2,-y+1/2,z+1/2

loop_
_atom_site_label
_atom_site_fract_x
_atom_site_fract_y
_atom_site_fract_z
O(1) .0795(3) .1366(3) .40920(10)
O(2) -.2126(3) .6044(4) .27000(10)
O(3) .4091(2) .5535(3) .58100(10)
O(4) .5697(3) .2949(3) .66520(10)
O(5) .6712(3) .5385(4) .73340(10)
N(1) -.0826(3) .3331(4) .32800(10)
N(2) .0842(3) .4940(3) .40760(10)
N(3) .1933(3) .5136(3) .46580(10)
N(4) .5870(3) .4761(4) .68100(10)
C(1) .0342(3) .3000(4) .38530(10)
C(2) -.1145(4) .5360(5) .31550(10)
C(3) -.0045(4) .6574(4) .3683(2)
C(4) .2357(3) .6977(4) .48460(10)
C(5) .3510(4) .7264(4) .54550(10)
C(6) .5097(3) .6262(4) .63550(10)
C(7) .5188(4) .8331(4) .63690(10)
C(8) .4161(4) .8974(4) .5782(2)
H(1) -.133(4) .236(6) .298(2)
H(31) -.075(4) .734(5) .4010(10)
H(32) .073(3) .738(4) .3450(10)
H(4) .190(3) .827(4) .4630(10)
H(7) .587(3) .904(4) .6700(10)
H(8) .388(3) 1.029(5) .5620(10)

loop_
_geom_angle_atom_site_label_1
_geom_angle_atom_site_label_2
_geom_angle_atom_site_label_3
_geom_angle
C(5) O(3) C(6) 104.8(2)
C(1) N(1) C(2) 113.0(2)
N(3) N(2) C(1) 119.3(2)
N(3) N(2) C(3) 127.6(2)
C(1) N(2) C(3) 112.8(2)
N(2) N(3) C(4) 116.9(2)
O(4) N(4) O(5) 124.3(3)
O(4) N(4) C(6) 118.3(2)
O(5) N(4) C(6) 117.4(2)
O(1) C(1) N(1) 126.7(2)
O(1) C(1) N(2) 128.1(2)
N(1) C(1) N(2) 105.2(2)
O(2) C(2) N(1) 125.8(2)
O(2) C(2) C(3) 127.1(3)
N(1) C(2) C(3) 107.2(2)
N(2) C(3) C(2) 101.7(2)
N(3) C(4) C(5) 119.0(2)
O(3) C(5) C(4) 117.8(2)
O(3) C(5) C(8) 109.6(2)
C(4) C(5) C(8) 132.6(2)
O(3) C(6) N(4) 116.1(2)
O(3) C(6) C(7) 113.0(2)
N(4) C(6) C(7) 130.9(2)
C(6) C(7) C(8) 104.8(2)
C(5) C(8) C(7) 107.8(2)

loop_
_geom_bond_atom_site_label_1
_geom_bond_atom_site_label_2
_geom_bond_distance
O(1) C(1) 1.195(3)
O(2) C(2) 1.206(3)
O(3) C(5) 1.369(3)
O(3) C(6) 1.348(3)
O(4) N(4) 1.214(3)
O(5) N(4) 1.228(3)
N(1) C(1) 1.397(3)
N(1) C(2) 1.353(4)
N(2) N(3) 1.363(3)
N(2) C(1) 1.373(3)
N(2) C(3) 1.447(4)
N(3) C(4) 1.280(3)
N(4) C(6) 1.411(3)
C(2) C(3) 1.504(4)
C(4) C(5) 1.437(3)
C(5) C(8) 1.353(4)
C(6) C(7) 1.339(4)
C(7) C(8) 1.397(4)
